data_2011448
loop_
_publ_author_name
'Farrugia, Louis J.'
'Peacock, Robert D.'
'Stewart, Brian'

_publ_section_title
;
 Lanthanide complexes of 2,2'-oxydiacetate:
 Na~5~[<i>M</i>(C~4~H~4~O~5~)~3~](BF~4~)~2~&#x00B7;6H~2~O (<i>M</i> =
 Nd, Sm or Gd)
;
_journal_issue 10
_journal_name_full 'Acta Crystallographica Section C'
_journal_page_first e435
_journal_page_last e436
_journal_paper_doi 10.1107/S0108270100012087
_journal_volume 56
_journal_year 2000
_chemical_formula_iupac 'Na5 [Gd (C4 H4 O5)3] (B F4)2, 6H2 O'
_chemical_formula_moiety '5Na 1+, C12 H12 Gd O15 3-, 2B1 F4 1-, 6H2 O1'
_chemical_formula_structural 'C12 H24 B2 F8 Gd Na5 O21'
_chemical_formula_sum 'C12 H24 B2 F8 Gd Na5 O21'
_chemical_formula_weight 950.13
_chemical_name_systematic
;
 ?
;
_space_group_IT_number 155
_symmetry_cell_setting trigonal
_symmetry_space_group_name_Hall 'R 3 2"'
_symmetry_space_group_name_H-M 'R 3 2 :H'
_cell_angle_alpha 90
_cell_angle_beta 90
_cell_angle_gamma 120
_cell_formula_units_Z 3
_cell_length_a 9.7041(10)
_cell_length_b 9.7041(10)
_cell_length_c 28.025(6)
_cell_measurement_reflns_used 25
_cell_measurement_temperature 291(2)
_cell_measurement_theta_max 15.2
_cell_measurement_theta_min 12.1
_cell_volume 2285.5(6)
_computing_cell_refinement 'CAD-4 EXPRESS'
_computing_data_collection 'CAD-4 EXPRESS (Enraf Nonius, 1994)'
_computing_data_reduction 'XCAD4 (Harms & Wocadlo, 1995)'
_computing_publication_material 'WinGX (Farrugia, 1999)'
_computing_structure_refinement 'SHELXL97 (Sheldrick, 1997)'
_computing_structure_solution 'SHELXS97 (Sheldrick, 1997)'
_diffrn_ambient_temperature 291(2)
_diffrn_measured_fraction_theta_full .999
_diffrn_measured_fraction_theta_max .999
_diffrn_measurement_device_type 'Enraf Nonius CAD-4'
_diffrn_measurement_method 'non-profiled \w'
_diffrn_radiation_monochromator graphite
_diffrn_radiation_type MoK\a
_diffrn_radiation_wavelength .71073
_diffrn_reflns_av_R_equivalents .013
_diffrn_reflns_limit_h_max 1
_diffrn_reflns_limit_h_min -13
_diffrn_reflns_limit_k_max 11
_diffrn_reflns_limit_k_min -1
_diffrn_reflns_limit_l_max 39
_diffrn_reflns_limit_l_min -39
_diffrn_reflns_number 2033
_diffrn_reflns_theta_full 29.98
_diffrn_reflns_theta_max 29.98
_diffrn_reflns_theta_min 2.53
_diffrn_standards_decay_% 3
_diffrn_standards_interval_time 120
_diffrn_standards_number 3
_exptl_absorpt_coefficient_mu 2.381
_exptl_absorpt_correction_T_max .433
_exptl_absorpt_correction_T_min .336
_exptl_absorpt_correction_type '\y scan'
_exptl_absorpt_process_details '(North et al., 1968)'
_exptl_crystal_colour colourless
_exptl_crystal_density_diffrn 2.071
_exptl_crystal_density_method 'not measured'
_exptl_crystal_description prism
_exptl_crystal_F_000 1395
_exptl_crystal_size_max .5
_exptl_crystal_size_mid .45
_exptl_crystal_size_min .35
_refine_diff_density_max .38
_refine_diff_density_min -.26
_refine_ls_abs_structure_details 'Flack (1983), 206 Friedel pairs'
_refine_ls_abs_structure_Flack -.005(10)
_refine_ls_extinction_coef .00258(15)
_refine_ls_extinction_method SHELXL97
_refine_ls_goodness_of_fit_ref 1.073
_refine_ls_hydrogen_treatment constr
_refine_ls_matrix_type full
_refine_ls_number_parameters 78
_refine_ls_number_reflns 1078
_refine_ls_number_restraints 0
_refine_ls_restrained_S_all 1.073
_refine_ls_R_factor_all .012
_refine_ls_R_factor_gt .012
_refine_ls_shift/su_max .001
_refine_ls_shift/su_mean 0
_refine_ls_structure_factor_coef Fsqd
_refine_ls_weighting_details 'calc w = 1/[\s^2^(Fo^2^)+(0.0226P)^2^+0.5279P] where P = (Fo^2^+2Fc^2^)/3'
_refine_ls_weighting_scheme calc
_refine_ls_wR_factor_ref .032
_reflns_number_gt 1078
_reflns_number_total 1078
_reflns_threshold_expression I>2\s(I)
_cod_data_source_file qa0369.cif
_cod_data_source_block III
_cod_original_sg_symbol_H-M 'R 3 2'
_cod_database_code 2011448
_cod_database_fobs_code 2011448

loop_
_symmetry_equiv_pos_as_xyz
'x, y, z'
'-y, x-y, z'
'-x+y, -x, z'
'y, x, -z'
'x-y, -y, -z'
'-x, -x+y, -z'
'x+2/3, y+1/3, z+1/3'
'-y+2/3, x-y+1/3, z+1/3'
'-x+y+2/3, -x+1/3, z+1/3'
'y+2/3, x+1/3, -z+1/3'
'x-y+2/3, -y+1/3, -z+1/3'
'-x+2/3, -x+y+1/3, -z+1/3'
'x+1/3, y+2/3, z+2/3'
'-y+1/3, x-y+2/3, z+2/3'
'-x+y+1/3, -x+2/3, z+2/3'
'y+1/3, x+2/3, -z+2/3'
'x-y+1/3, -y+2/3, -z+2/3'
'-x+1/3, -x+y+2/3, -z+2/3'

loop_
_atom_site_label
_atom_site_fract_x
_atom_site_fract_y
_atom_site_fract_z
_atom_site_U_iso_or_equiv
_atom_site_adp_type
_atom_site_calc_flag
_atom_site_refinement_flags
_atom_site_occupancy
_atom_site_disorder_assembly
_atom_site_disorder_group
_atom_site_type_symbol
Gd1 0 0 0 .01797(6) Uani d S 1 . . Gd
O1 -.2566(2) -.2566(2) 0 .0279(4) Uani d S 1 . . O
O2 -.19123(16) -.02868(17) -.05864(5) .0283(3) Uani d . 1 . . O
O3 -.4154(2) -.1616(2) -.09977(5) .0404(4) Uani d . 1 . . O
C1 -.3823(2) -.2874(3) -.03196(7) .0319(4) Uani d . 1 . . C
H1A -.4746 -.3022 -.0142 .038 Uiso calc R 1 . . H
H1B -.4122 -.384 -.0498 .038 Uiso calc R 1 . . H
C2 -.32749(19) -.1480(4) -.06592(5) .0251(6) Uani d . 1 . . C
B1 -.3333 .3333 -.23679(12) .0393(7) Uani d S 1 . . B
F1 -.3333 .3333 -.28550(8) .0783(9) Uani d S 1 . . F
F2 -.2482(5) .2641(5) -.21977(7) .0668(5) Uani d . 1 . . F
Na1 -.6667 -.3333 -.13370(4) .0309(2) Uani d S 1 . . Na
Na2 -.3333 .04815(18) -.1667 .0499(4) Uani d S 1 . . Na
O4 -.5922(2) -.1134(2) -.19064(6) .0418(4) Uani d . 1 . . O
H41 -.5676 -.1335 -.2193 .079(8) Uiso d R 1 . . H
H42 -.5854 -.0383 -.2018 .079(8) Uiso d R 1 . . H

loop_
_atom_site_aniso_label
_atom_site_aniso_U_11
_atom_site_aniso_U_22
_atom_site_aniso_U_33
_atom_site_aniso_U_12
_atom_site_aniso_U_13
_atom_site_aniso_U_23
Gd1 .02037(7) .02037(7) .01318(7) .01019(3) 0 0
O1 .0249(6) .0249(6) .0271(8) .0074(7) -.0050(4) .0050(4)
O2 .0272(6) .0311(7) .0242(5) .0129(6) -.0066(5) .0015(5)
O3 .0356(7) .0447(8) .0358(6) .0163(7) -.0160(6) .0012(6)
C1 .0255(8) .0324(9) .0302(8) .0087(8) -.0073(7) .0028(8)
C2 .0262(6) .0287(17) .0230(6) .0155(7) -.0041(5) -.0021(7)
B1 .0421(10) .0421(10) .0337(14) .0211(5) 0 0
F1 .1010(15) .1010(15) .0328(10) .0505(7) 0 0
F2 .0650(15) .077(2) .0740(9) .0476(10) -.0099(18) .0011(19)
Na1 .0321(3) .0321(3) .0284(4) .01606(16) 0 0
Na2 .0390(8) .0519(7) .0545(8) .0195(4) -.0020(7) -.0010(3)
O4 .0476(11) .0552(10) .0290(6) .0304(8) -.0060(6) -.0082(7)

loop_
_atom_type_symbol
_atom_type_description
_atom_type_scat_dispersion_real
_atom_type_scat_dispersion_imag
_atom_type_scat_source
Gd Gd -.1653 3.9035 'International Tables Vol C Tables 4.2.6.8 and 6.1.1.4'
Na Na .0362 .0249 'International Tables Vol C Tables 4.2.6.8 and 6.1.1.4'
B B .0013 .0007 'International Tables Vol C Tables 4.2.6.8 and 6.1.1.4'
F F .0171 .0103 'International Tables Vol C Tables 4.2.6.8 and 6.1.1.4'
O O .0106 .006 'International Tables Vol C Tables 4.2.6.8 and 6.1.1.4'
C C .0033 .0016 'International Tables Vol C Tables 4.2.6.8 and 6.1.1.4'
H H 0 0 'International Tables Vol C Tables 4.2.6.8 and 6.1.1.4'

loop_
_geom_angle_atom_site_label_1
_geom_angle_atom_site_label_2
_geom_angle_atom_site_label_3
_geom_angle_site_symmetry_1
_geom_angle_site_symmetry_3
_geom_angle
O2 Gd1 O2 6 . 148.44(7)
O2 Gd1 O2 6 2 126.94(7)
O2 Gd1 O2 . 2 77.87(5)
O2 Gd1 O2 6 5 77.87(5)
O2 Gd1 O2 . 5 88.12(7)
O2 Gd1 O2 2 5 148.44(7)
O2 Gd1 O2 6 3 88.12(7)
O2 Gd1 O2 . 3 77.87(5)
O2 Gd1 O2 2 3 77.87(5)
O2 Gd1 O2 5 3 126.94(7)
O2 Gd1 O2 6 4 77.87(5)
O2 Gd1 O2 . 4 126.94(7)
O2 Gd1 O2 2 4 88.12(7)
O2 Gd1 O2 5 4 77.87(5)
O2 Gd1 O2 3 4 148.44(7)
O2 Gd1 O1 6 . 135.94(3)
O2 Gd1 O1 . . 63.47(3)
O2 Gd1 O1 2 . 74.22(4)
O2 Gd1 O1 5 . 74.22(4)
O2 Gd1 O1 3 . 135.94(3)
O2 Gd1 O1 4 . 63.47(3)
O2 Gd1 O1 6 2 63.47(3)
O2 Gd1 O1 . 2 135.94(3)
O2 Gd1 O1 2 2 63.47(3)
O2 Gd1 O1 5 2 135.94(3)
O2 Gd1 O1 3 2 74.22(4)
O2 Gd1 O1 4 2 74.22(4)
O1 Gd1 O1 . 2 120
O2 Gd1 O1 6 3 74.22(4)
O2 Gd1 O1 . 3 74.22(4)
O2 Gd1 O1 2 3 135.94(3)
O2 Gd1 O1 5 3 63.47(3)
O2 Gd1 O1 3 3 63.47(3)
O2 Gd1 O1 4 3 135.94(3)
O1 Gd1 O1 . 3 120
O1 Gd1 O1 2 3 120
C1 O1 C1 . 4 115.3(2)
C1 O1 Gd1 . . 122.36(11)
C1 O1 Gd1 4 . 122.36(11)
C2 O2 Gd1 . . 127.83(15)
C2 O3 Na1 . . 142.97(18)
C2 O3 Na2 . . 123.19(17)
Na1 O3 Na2 . . 93.82(5)
O1 C1 C2 . . 109.07(15)
O3 C2 O2 . . 124.8(3)
O3 C2 C1 . . 118.0(2)
O2 C2 C1 . . 117.09(17)
F1 B1 F2 . . 110.16(15)
F1 B1 F2 . 2_565 110.16(15)
F2 B1 F2 . 2_565 108.78(16)
F1 B1 F2 . 3_455 110.16(15)
F2 B1 F2 . 3_455 108.78(16)
F2 B1 F2 2_565 3_455 108.78(16)
B1 F2 Na2 . . 128.3(3)
O3 Na1 O3 2_455 . 104.84(5)
O3 Na1 O3 2_455 3_445 104.84(5)
O3 Na1 O3 . 3_445 104.84(5)
O3 Na1 O4 2_455 . 85.80(6)
O3 Na1 O4 . . 84.12(6)
O3 Na1 O4 3_445 . 163.41(7)
O3 Na1 O4 2_455 2_455 84.12(6)
O3 Na1 O4 . 2_455 163.41(7)
O3 Na1 O4 3_445 2_455 85.80(6)
O4 Na1 O4 . 2_455 82.64(6)
O3 Na1 O4 2_455 3_445 163.41(7)
O3 Na1 O4 . 3_445 85.80(6)
O3 Na1 O4 3_445 3_445 84.12(6)
O4 Na1 O4 . 3_445 82.64(6)
O4 Na1 O4 2_455 3_445 82.64(6)
O3 Na1 Na2 2_455 2_455 45.52(4)
O3 Na1 Na2 . 2_455 145.60(5)
O3 Na1 Na2 3_445 2_455 100.65(5)
O4 Na1 Na2 . 2_455 77.53(5)
O4 Na1 Na2 2_455 2_455 39.00(4)
O4 Na1 Na2 3_445 2_455 119.76(5)
O3 Na1 Na2 2_455 . 100.65(5)
O3 Na1 Na2 . . 45.52(4)
O3 Na1 Na2 3_445 . 145.60(5)
O4 Na1 Na2 . . 39.00(4)
O4 Na1 Na2 2_455 . 119.76(5)
O4 Na1 Na2 3_445 . 77.53(5)
Na2 Na1 Na2 2_455 . 113.693(15)
O3 Na1 Na2 2_455 3_445 145.60(5)
O3 Na1 Na2 . 3_445 100.65(5)
O3 Na1 Na2 3_445 3_445 45.52(4)
O4 Na1 Na2 . 3_445 119.76(5)
O4 Na1 Na2 2_455 3_445 77.53(5)
O4 Na1 Na2 3_445 3_445 39.00(4)
Na2 Na1 Na2 2_455 3_445 113.693(15)
Na2 Na1 Na2 . 3_445 113.693(15)
O4 Na2 O4 . 18_444 164.42(13)
O4 Na2 F2 . 18_444 89.66(11)
O4 Na2 F2 18_444 18_444 101.50(12)
O4 Na2 F2 . . 101.50(12)
O4 Na2 F2 18_444 . 89.66(11)
F2 Na2 F2 18_444 . 88.91(11)
O4 Na2 O3 . . 82.73(7)
O4 Na2 O3 18_444 . 87.41(6)
F2 Na2 O3 18_444 . 85.03(6)
F2 Na2 O3 . . 172.60(10)
O4 Na2 O3 . 18_444 87.41(6)
O4 Na2 O3 18_444 18_444 82.73(7)
F2 Na2 O3 18_444 18_444 172.60(10)
F2 Na2 O3 . 18_444 85.03(6)
O3 Na2 O3 . 18_444 101.32(10)
O4 Na2 Na1 . . 42.47(5)
O4 Na2 Na1 18_444 . 125.54(7)
F2 Na2 Na1 18_444 . 90.87(7)
F2 Na2 Na1 . . 143.97(10)
O3 Na2 Na1 . . 40.66(4)
O3 Na2 Na1 18_444 . 91.55(6)
O4 Na2 Na1 . 16_554 125.54(7)
O4 Na2 Na1 18_444 16_554 42.47(5)
F2 Na2 Na1 18_444 16_554 143.97(10)
F2 Na2 Na1 . 16_554 90.87(7)
O3 Na2 Na1 . 16_554 91.55(6)
O3 Na2 Na1 18_444 16_554 40.65(4)
Na1 Na2 Na1 . 16_554 109.50(5)
Na2 O4 Na1 . . 98.53(7)

loop_
_geom_bond_atom_site_label_1
_geom_bond_atom_site_label_2
_geom_bond_site_symmetry_2
_geom_bond_distance
_geom_bond_publ_flag
Gd1 O2 6 2.3887(13) ?
Gd1 O2 . 2.3887(13) ?
Gd1 O2 2 2.3887(13) ?
Gd1 O2 5 2.3887(13) ?
Gd1 O2 3 2.3887(13) ?
Gd1 O2 4 2.3887(13) ?
Gd1 O1 . 2.490(2) ?
Gd1 O1 2 2.490(2) ?
Gd1 O1 3 2.490(2) ?
O1 C1 . 1.420(2) ?
O1 C1 4 1.420(2) ?
O2 C2 . 1.265(2) ?
O3 C2 . 1.238(2) ?
O3 Na1 . 2.3585(16) ?
O3 Na2 . 2.583(2) ?
C1 C2 . 1.516(4) ?
B1 F1 . 1.365(4) ?
B1 F2 . 1.384(2) ?
B1 F2 2_565 1.384(2) ?
B1 F2 3_455 1.384(2) ?
F2 Na2 . 2.358(4) ?
Na1 O3 2_455 2.3585(16) ?
Na1 O3 3_445 2.3585(16) ?
Na1 O4 . 2.466(2) ?
Na1 O4 2_455 2.466(2) ?
Na1 O4 3_445 2.466(2) ?
Na1 Na2 2_455 3.6120(11) ?
Na1 Na2 . 3.6120(11) ?
Na1 Na2 3_445 3.6120(11) ?
Na2 O4 . 2.2985(18) ?
Na2 O4 18_444 2.2985(18) ?
Na2 F2 18_444 2.357(4) ?
Na2 O3 18_444 2.583(2) ?
Na2 Na1 16_554 3.6121(11) ?
